data_4129853
loop_
_publ_author_name
'Brewitz, Lennart'
'Arteaga, Fernando Arteaga'
'Yin, Liang'
'Alagiri, Kaliyamoorthy'
'Kumagai, Naoya'
'Shibasaki, Masakatsu'

_publ_section_title
;
 Direct Catalytic Asymmetric Mannich-Type Reaction of \a- and
 \b-Fluorinated Amides.
;
_journal_issue 50
_journal_name_full 'Journal of the American Chemical Society'
_journal_page_first 15929
_journal_page_last 15939
_journal_paper_doi 10.1021/jacs.5b11064
_journal_volume 137
_journal_year 2015
_chemical_absolute_configuration 'CHOOSE rm ad rmad syn or unk'
_chemical_formula_moiety 'C10 H8 F4 N2 O'
_chemical_formula_sum 'C10 H8 F4 N2 O'
_chemical_formula_weight 248.18
_space_group_crystal_system orthorhombic
_space_group_IT_number 19
_space_group_name_Hall 'P 2ac 2ab'
_space_group_name_H-M_alt 'P 21 21 21'
_atom_sites_solution_hydrogens geom
_atom_sites_solution_primary direct
_atom_sites_solution_secondary difmap
_cell_angle_alpha 90.0000
_cell_angle_beta 90.0000
_cell_angle_gamma 90.0000
_cell_formula_units_Z 4
_cell_length_a 4.95050(11)
_cell_length_b 9.1116(2)
_cell_length_c 22.1601(5)
_cell_measurement_reflns_used 5254
_cell_measurement_temperature 93
_cell_measurement_theta_max 68.22
_cell_measurement_theta_min 3.99
_cell_volume 999.58(4)
_computing_cell_refinement 'RAPID AUTO'
_computing_data_collection 'RAPID AUTO (Rigaku, ????)'
_computing_data_reduction 'RAPID AUTO'
_computing_molecular_graphics 'CrystalStructure 4.1'
_computing_publication_material 'CrystalStructure 4.1 (Rigaku, 2014)'
_computing_structure_refinement 'SHELXL2013 (Sheldrick, 2008)'
_computing_structure_solution 'SIR2011 (Burla, et al., 2012)'
_diffrn_ambient_temperature 93
_diffrn_detector_area_resol_mean 10.000
_diffrn_measured_fraction_theta_full 1.000
_diffrn_measured_fraction_theta_max 1.000
_diffrn_measurement_device_type 'Rigaku R-AXIS RAPID'
_diffrn_measurement_method \w
_diffrn_radiation_type 'Cu K\a'
_diffrn_radiation_wavelength 1.54187
_diffrn_reflns_av_R_equivalents 0.0911
_diffrn_reflns_Laue_measured_fraction_full 1.000
_diffrn_reflns_Laue_measured_fraction_max 1.000
_diffrn_reflns_limit_h_max 5
_diffrn_reflns_limit_h_min -5
_diffrn_reflns_limit_k_max 10
_diffrn_reflns_limit_k_min -10
_diffrn_reflns_limit_l_max 26
_diffrn_reflns_limit_l_min -26
_diffrn_reflns_number 11538
_diffrn_reflns_point_group_measured_fraction_full 1.000
_diffrn_reflns_point_group_measured_fraction_max 0.999
_diffrn_reflns_theta_full 67.687
_diffrn_reflns_theta_max 68.221
_diffrn_reflns_theta_min 3.990
_diffrn_standards_number 0
_exptl_absorpt_coefficient_mu 1.421
_exptl_absorpt_correction_T_max 0.868
_exptl_absorpt_correction_T_min 0.523
_exptl_absorpt_correction_type multi-scan
_exptl_absorpt_process_details 'ABSCOR (Rigaku, 1995)'
_exptl_crystal_colour colorless
_exptl_crystal_density_diffrn 1.649
_exptl_crystal_density_method 'not measured'
_exptl_crystal_description prism
_exptl_crystal_F_000 504.00
_exptl_crystal_size_max 0.200
_exptl_crystal_size_mid 0.100
_exptl_crystal_size_min 0.100
_refine_diff_density_max 0.23
_refine_diff_density_min -0.27
_refine_ls_abs_structure_details
;
 Flack x determined using 513 quotients [(I+)-(I-)]/[(I+)+(I-)]
 (Parsons and Flack (2004), Acta Cryst. A60, s61).
;
_refine_ls_abs_structure_Flack 0.19(17)
_refine_ls_extinction_coef 0.0033(8)
_refine_ls_extinction_method SHELXL
_refine_ls_goodness_of_fit_ref 0.968
_refine_ls_hydrogen_treatment constr
_refine_ls_number_parameters 155
_refine_ls_number_reflns 1816
_refine_ls_number_restraints 0
_refine_ls_R_factor_all 0.0640
_refine_ls_R_factor_gt 0.0509
_refine_ls_shift/su_max 0.000
_refine_ls_structure_factor_coef Fsqd
_refine_ls_weighting_details 'w = 1/[\s^2^(Fo^2^)+(0.0424P)^2^+0.0000P] where P=(Fo^2^+2Fc^2^)/3'
_refine_ls_weighting_scheme calc
_refine_ls_wR_factor_gt 0.0979
_refine_ls_wR_factor_ref 0.1027
_reflns_number_gt 1490
_reflns_number_total 1816
_reflns_threshold_expression F^2^>2.0\s(F^2^)
_cod_data_source_file ja5b11064_si_003.cif
_cod_data_source_block 150924Fernand
_cod_original_cell_volume 999.57(4)
_cod_database_code 4129853
_shelxl_res_file
;
TITL 150924Fernand
CELL  1.54187 4.95050 9.11159 22.16012 90.00000 90.00000 90.00000
ZERR  4 0.00011 0.00020 0.00046 0.00000 0.00000 0.00000
LATT -1
SYMM .50+X, .50-Y,    -Z
SYMM    -X, .50+Y, .50-Z
SYMM .50-X,    -Y, .50+Z
SFAC C H F N O
UNIT 40 32 16 8 4
L.S. 10
FMAP 2
PLAN -21
WPDB -2
HTAB
BOND $H
CONF
LIST 4
TEMP -180.0
ACTA
SIZE 0.200 0.100 0.100
WGHT    0.042400
EXTI    0.003302
FVAR       2.60357
F1    3    0.581985    0.770265    0.327979    11.00000    0.04336    0.02093 =
         0.03411    0.00563   -0.00253    0.00517
F2    3    0.603136    0.790511    0.451585    11.00000    0.04190    0.03356 =
         0.03625   -0.00872   -0.00036    0.01231
F3    3    0.786068    0.576035    0.456510    11.00000    0.04070    0.02695 =
         0.03291    0.00430   -0.00644    0.00003
F4    3    0.984152    0.750403    0.408703    11.00000    0.03268    0.03641 =
         0.04312   -0.00453    0.00186   -0.00976
O1    5    0.936123    0.567167    0.295062    11.00000    0.04249    0.02421 =
         0.03615    0.00271    0.01405   -0.00123
N1    4    0.677945    0.386183    0.333370    11.00000    0.02516    0.02240 =
         0.02269   -0.00092    0.00353    0.00046
N2    4    0.336031    0.383830    0.410935    11.00000    0.02610    0.02635 =
         0.02248    0.00070    0.00096    0.00264
C1    1    0.753513    0.529588    0.328383    11.00000    0.02495    0.02275 =
         0.02354    0.00049   -0.00036    0.00390
C2    1    0.821283    0.276322    0.294953    11.00000    0.02602    0.02372 =
         0.02441   -0.00353    0.00002   -0.00033
AFIX  23
H2A   2    1.014978    0.270990    0.305846    11.00000   -1.20000
H2B   2    0.805802    0.302380    0.251720    11.00000   -1.20000
AFIX   0
C3    1    0.484497    0.165445    0.357627    11.00000    0.02264    0.02361 =
         0.02443    0.00120   -0.00627    0.00269
C4    1    0.486601    0.315732    0.370479    11.00000    0.01861    0.02688 =
         0.02169    0.00334   -0.00278   -0.00202
C5    1    0.164609    0.295982    0.441347    11.00000    0.02360    0.03046 =
         0.02365    0.00056    0.00150    0.00426
AFIX  43
H5    2    0.051521    0.340027    0.470870    11.00000   -1.20000
AFIX   0
C6    1    0.141692    0.146472    0.432636    11.00000    0.02646    0.02877 =
         0.02835    0.00727    0.00034   -0.00341
AFIX  43
H6    2    0.015673    0.090387    0.455296    11.00000   -1.20000
AFIX   0
C7    1    0.307732    0.079490    0.389803    11.00000    0.02657    0.01893 =
         0.03110    0.00506   -0.00263    0.00221
AFIX  43
H7    2    0.298680   -0.023353    0.383048    11.00000   -1.20000
AFIX   0
C8    1    0.679552    0.129682    0.307911    11.00000    0.02365    0.02103 =
         0.02716   -0.00430    0.00055   -0.00036
AFIX  23
H8A   2    0.583247    0.093551    0.271685    11.00000   -1.20000
H8B   2    0.811092    0.054354    0.321065    11.00000   -1.20000
AFIX   0
C9    1    0.594334    0.644761    0.363591    11.00000    0.03172    0.01423 =
         0.02884    0.00540    0.00003    0.00162
AFIX  13
H9    2    0.408934    0.608278    0.373384    11.00000   -1.20000
AFIX   0
C10   1    0.743273    0.690569    0.420564    11.00000    0.03132    0.02116 =
         0.03253   -0.00197   -0.00011    0.00294
HKLF 4
 
REM  150924Fernand
REM R1 =  0.0509 for    1490 Fo > 4sig(Fo)  and  0.0640 for all    1816 data
REM    155 parameters refined using      0 restraints
 
END  
     
WGHT      0.0424      0.0000 

REM Instructions for potential hydrogen bonds
EQIV $1 -x+1, y-1/2, -z+1/2
HTAB C2 F1_$1
EQIV $2 x-1, y, z
HTAB C5 F3_$2
HTAB C9 F4_$2
HTAB C9 N2

REM Highest difference peak  0.230,  deepest hole -0.268,  1-sigma level  0.060
Q1    1   0.2370  0.4860  0.4200  11.00000  0.05    0.22
Q2    1   1.0286  0.5618  0.3372  11.00000  0.05    0.21
Q3    1   0.5769  0.7789  0.3851  11.00000  0.05    0.21
Q4    1   0.1956  0.3040  0.3897  11.00000  0.05    0.20
Q5    1   0.7929  0.2427  0.2927  11.00000  0.05    0.19
Q6    1   0.9388  0.5799  0.2339  11.00000  0.05    0.19
Q7    1   0.1910  0.2983  0.4643  11.00000  0.05    0.18
Q8    1   0.8071  0.0378  0.2959  11.00000  0.05    0.18
Q9    1   0.7399  0.8897  0.4544  11.00000  0.05    0.18
Q10   1   0.8481  0.2798  0.3396  11.00000  0.05    0.17
Q11   1   0.2974 -0.0808  0.4187  11.00000  0.05    0.17
Q12   1   0.7645  0.5772  0.4096  11.00000  0.05    0.17
Q13   1   0.8983  0.5977  0.2944  11.00000  0.05    0.17
Q14   1   1.0865  0.6650  0.3089  11.00000  0.05    0.17
Q15   1   0.9040  0.7711  0.3605  11.00000  0.05    0.17
Q16   1   0.4562  0.1529  0.4197  11.00000  0.05    0.17
Q17   1   0.3763  0.4000  0.3903  11.00000  0.05    0.17
Q18   1   0.3195 -0.0784  0.3638  11.00000  0.05    0.17
Q19   1   0.6136  0.7936  0.4044  11.00000  0.05    0.17
Q20   1   0.5185  0.7851  0.5020  11.00000  0.05    0.17
Q21   1   0.1563  0.1461  0.4577  11.00000  0.05    0.17
;

loop_
_symmetry_equiv_pos_site_id
_space_group_symop_operation_xyz
1 +X,+Y,+Z
2 1/2+X,1/2-Y,-Z
3 -X,1/2+Y,1/2-Z
4 1/2-X,-Y,1/2+Z

loop_
_atom_site_label
_atom_site_type_symbol
_atom_site_fract_x
_atom_site_fract_y
_atom_site_fract_z
_atom_site_U_iso_or_equiv
_atom_site_adp_type
_atom_site_occupancy
_atom_site_site_symmetry_multiplicity
_atom_site_calc_flag
_atom_site_refinement_flags
F1 F 0.5820(5) 0.7703(2) 0.32798(9) 0.0328(6) Uani 1 4 d .
F2 F 0.6031(5) 0.7905(3) 0.45159(10) 0.0372(7) Uani 1 4 d .
F3 F 0.7861(5) 0.5760(2) 0.45651(9) 0.0335(6) Uani 1 4 d .
F4 F 0.9841(5) 0.7504(3) 0.40870(10) 0.0374(7) Uani 1 4 d .
O1 O 0.9361(6) 0.5672(3) 0.29506(11) 0.0343(8) Uani 1 4 d .
N1 N 0.6779(7) 0.3862(3) 0.33337(13) 0.0234(8) Uani 1 4 d .
N2 N 0.3360(7) 0.3838(3) 0.41093(13) 0.0250(8) Uani 1 4 d .
C1 C 0.7535(9) 0.5296(4) 0.32838(16) 0.0237(9) Uani 1 4 d .
C2 C 0.8213(9) 0.2763(4) 0.29495(16) 0.0247(9) Uani 1 4 d .
C3 C 0.4845(9) 0.1654(4) 0.35763(16) 0.0236(10) Uani 1 4 d .
C4 C 0.4866(9) 0.3157(4) 0.37048(15) 0.0224(9) Uani 1 4 d .
C5 C 0.1646(9) 0.2960(4) 0.44135(16) 0.0259(10) Uani 1 4 d .
C6 C 0.1417(9) 0.1465(4) 0.43264(16) 0.0279(10) Uani 1 4 d .
C7 C 0.3077(8) 0.0795(4) 0.38980(16) 0.0255(10) Uani 1 4 d .
C8 C 0.6795(9) 0.1297(4) 0.30791(16) 0.0239(9) Uani 1 4 d .
C9 C 0.5943(10) 0.6448(4) 0.36359(16) 0.0249(10) Uani 1 4 d .
C10 C 0.7433(10) 0.6906(4) 0.42056(18) 0.0283(10) Uani 1 4 d .
H2A H 1.01498 0.27099 0.30585 0.0297 Uiso 1 4 calc R
H2B H 0.8058 0.30238 0.25172 0.0297 Uiso 1 4 calc R
H5 H 0.05152 0.34003 0.47087 0.0311 Uiso 1 4 calc R
H6 H 0.01567 0.09039 0.4553 0.0334 Uiso 1 4 calc R
H7 H 0.29868 -0.02335 0.38305 0.0306 Uiso 1 4 calc R
H8A H 0.58325 0.09355 0.27169 0.0287 Uiso 1 4 calc R
H8B H 0.81109 0.05435 0.32107 0.0287 Uiso 1 4 calc R
H9 H 0.40893 0.60828 0.37338 0.0299 Uiso 1 4 calc R

loop_
_atom_site_aniso_label
_atom_site_aniso_U_11
_atom_site_aniso_U_22
_atom_site_aniso_U_33
_atom_site_aniso_U_12
_atom_site_aniso_U_13
_atom_site_aniso_U_23
F1 0.0434(16) 0.0209(12) 0.0341(12) 0.0052(12) -0.0025(12) 0.0056(10)
F2 0.0419(17) 0.0336(14) 0.0362(13) 0.0123(13) -0.0004(12) -0.0087(10)
F3 0.0407(17) 0.0270(12) 0.0329(12) 0.0000(12) -0.0064(12) 0.0043(10)
F4 0.0327(16) 0.0364(14) 0.0431(14) -0.0098(14) 0.0019(12) -0.0045(11)
O1 0.042(2) 0.0242(15) 0.0362(15) -0.0012(15) 0.0141(14) 0.0027(12)
N1 0.025(2) 0.0224(17) 0.0227(15) 0.0005(16) 0.0035(15) -0.0009(13)
N2 0.026(2) 0.0263(18) 0.0225(15) 0.0026(17) 0.0010(15) 0.0007(13)
C1 0.025(3) 0.023(2) 0.0235(18) 0.004(2) -0.0004(18) 0.0005(16)
C2 0.026(3) 0.024(2) 0.0244(19) -0.0003(19) 0.0000(18) -0.0035(16)
C3 0.023(3) 0.024(2) 0.0244(19) 0.003(2) -0.0063(19) 0.0012(15)
C4 0.019(3) 0.027(2) 0.0217(18) -0.002(2) -0.0028(18) 0.0033(16)
C5 0.024(2) 0.030(2) 0.0237(19) 0.0043(19) 0.0015(18) 0.0006(16)
C6 0.026(3) 0.029(2) 0.028(2) -0.003(2) 0.0003(19) 0.0073(17)
C7 0.027(3) 0.0189(19) 0.031(2) 0.002(2) -0.0026(18) 0.0051(16)
C8 0.024(2) 0.021(2) 0.0272(19) -0.0004(19) 0.0006(18) -0.0043(16)
C9 0.032(3) 0.0142(19) 0.029(2) 0.002(2) 0.0000(18) 0.0054(15)
C10 0.031(3) 0.021(2) 0.033(2) 0.003(2) -0.000(2) -0.0020(17)

loop_
_atom_type_symbol
_atom_type_description
_atom_type_scat_dispersion_real
_atom_type_scat_dispersion_imag
_atom_type_scat_source
C C 0.0181 0.0091
;
International Tables for Crystallography
(Vol. C, Tables 4.2.6.8 and 6.1.1.4)
;
H H 0.0000 0.0000
;
International Tables for Crystallography
(Vol. C, Table 6.1.1.4)
;
F F 0.0727 0.0534
;
International Tables for Crystallography
(Vol. C, Tables 4.2.6.8 and 6.1.1.4)
;
N N 0.0311 0.0180
;
International Tables for Crystallography
(Vol. C, Tables 4.2.6.8 and 6.1.1.4)
;
O O 0.0492 0.0322
;
International Tables for Crystallography
(Vol. C, Tables 4.2.6.8 and 6.1.1.4)
;

loop_
_geom_angle_atom_site_label_1
_geom_angle_atom_site_label_2
_geom_angle_atom_site_label_3
_geom_angle
_geom_angle_publ_flag
C1 N1 C2 117.8(3) yes
C1 N1 C4 131.9(3) yes
C2 N1 C4 110.3(3) yes
C4 N2 C5 114.6(3) yes
O1 C1 N1 121.5(4) yes
O1 C1 C9 120.0(3) yes
N1 C1 C9 118.4(3) yes
N1 C2 C8 105.0(3) yes
C4 C3 C7 117.2(4) yes
C4 C3 C8 110.9(3) yes
C7 C3 C8 131.8(3) yes
N1 C4 N2 124.2(3) yes
N1 C4 C3 109.4(3) yes
N2 C4 C3 126.4(4) yes
N2 C5 C6 124.6(4) yes
C5 C6 C7 118.6(4) yes
C3 C7 C6 118.6(4) yes
C2 C8 C3 104.0(3) yes
F1 C9 C1 107.3(3) yes
F1 C9 C10 105.5(3) yes
C1 C9 C10 111.3(4) yes
F2 C10 F3 108.0(3) yes
F2 C10 F4 106.6(3) yes
F2 C10 C9 111.3(4) yes
F3 C10 F4 107.2(3) yes
F3 C10 C9 111.1(3) yes
F4 C10 C9 112.4(3) yes
N1 C2 H2A 110.732 no
N1 C2 H2B 110.740 no
C8 C2 H2A 110.737 no
C8 C2 H2B 110.743 no
H2A C2 H2B 108.835 no
N2 C5 H5 117.692 no
C6 C5 H5 117.694 no
C5 C6 H6 120.720 no
C7 C6 H6 120.725 no
C3 C7 H7 120.706 no
C6 C7 H7 120.695 no
C2 C8 H8A 110.954 no
C2 C8 H8B 110.955 no
C3 C8 H8A 110.953 no
C3 C8 H8B 110.943 no
H8A C8 H8B 108.968 no
F1 C9 H9 110.859 no
C1 C9 H9 110.864 no
C10 C9 H9 110.868 no

loop_
_geom_bond_atom_site_label_1
_geom_bond_atom_site_label_2
_geom_bond_distance
_geom_bond_publ_flag
F1 C9 1.391(4) yes
F2 C10 1.335(5) yes
F3 C10 1.330(4) yes
F4 C10 1.337(5) yes
O1 C1 1.216(5) yes
N1 C1 1.364(5) yes
N1 C2 1.493(5) yes
N1 C4 1.409(5) yes
N2 C4 1.321(5) yes
N2 C5 1.347(5) yes
C1 C9 1.527(6) yes
C2 C8 1.536(6) yes
C3 C4 1.399(5) yes
C3 C7 1.374(6) yes
C3 C8 1.501(6) yes
C5 C6 1.381(6) yes
C6 C7 1.396(5) yes
C9 C10 1.520(6) yes
C2 H2A 0.990 no
C2 H2B 0.990 no
C5 H5 0.950 no
C6 H6 0.950 no
C7 H7 0.950 no
C8 H8A 0.990 no
C8 H8B 0.990 no
C9 H9 1.000 no

loop_
_geom_contact_atom_site_label_1
_geom_contact_atom_site_label_2
_geom_contact_distance
_geom_contact_publ_flag
_geom_contact_site_symmetry_2
F1 F2 2.747(3) no .
F1 F3 3.502(3) no .
F1 F4 2.683(3) no .
F1 O1 2.651(4) no .
F1 N1 3.534(4) no .
F3 N1 3.275(4) no .
F3 N2 3.008(4) no .
F3 C1 2.875(4) no .
F3 C4 3.385(4) no .
F4 O1 3.031(3) no .
F4 C1 2.919(4) no .
O1 C2 2.710(5) no .
O1 C10 3.148(5) no .
N1 C5 3.586(5) no .
N1 C7 3.568(5) no .
N1 C10 3.396(5) no .
N2 C1 3.063(5) no .
N2 C7 2.816(5) no .
N2 C9 2.896(5) no .
N2 C10 3.453(5) no .
C3 C5 2.714(6) no .
C4 C6 2.682(6) no .
C4 C9 3.049(5) no .
F1 F4 3.463(3) no 1_455
F1 C2 3.378(4) no 3_655
F1 C7 3.414(4) no 1_565
F1 C8 3.340(4) no 1_565
F1 C8 3.519(4) no 3_655
F2 F2 3.358(3) no 2_466
F2 F2 3.358(3) no 2_566
F2 F3 2.844(3) no 2_466
F2 F4 3.229(4) no 1_455
F2 F4 3.173(3) no 2_466
F2 C7 3.309(5) no 1_565
F2 C10 3.351(5) no 2_466
F3 F2 2.844(3) no 2_566
F3 N2 3.391(4) no 1_655
F3 C5 3.184(5) no 1_655
F3 C6 3.264(4) no 2_556
F4 F1 3.463(3) no 1_655
F4 F2 3.229(4) no 1_655
F4 F2 3.173(3) no 2_566
F4 C7 3.425(5) no 1_665
F4 C9 3.324(5) no 1_655
O1 C2 3.009(5) no 3_755
O1 C8 3.025(5) no 3_755
N1 C5 3.494(5) no 1_655
N2 F3 3.391(4) no 1_455
C2 F1 3.378(4) no 3_645
C2 O1 3.009(5) no 3_745
C5 F3 3.184(5) no 1_455
C5 N1 3.494(5) no 1_455
C6 F3 3.264(4) no 2_456
C6 C8 3.591(6) no 1_455
C7 F1 3.414(4) no 1_545
C7 F2 3.309(5) no 1_545
C7 F4 3.425(5) no 1_445
C8 F1 3.340(4) no 1_545
C8 F1 3.519(4) no 3_645
C8 O1 3.025(5) no 3_745
C8 C6 3.591(6) no 1_655
C9 F4 3.324(5) no 1_455
C10 F2 3.351(5) no 2_566
F2 H9 2.5856 no .
F3 H9 2.6393 no .
F4 H9 3.2247 no .
O1 H2A 2.7372 no .
O1 H2B 2.6757 no .
O1 H9 3.1566 no .
N1 H8A 3.0327 no .
N1 H8B 3.1065 no .
N1 H9 2.5797 no .
N2 H6 3.2605 no .
N2 H9 2.2372 no .
C1 H2A 2.7344 no .
C1 H2B 2.6905 no .
C3 H2A 3.0229 no .
C3 H2B 3.0976 no .
C3 H6 3.2464 no .
C4 H2A 3.0099 no .
C4 H2B 3.0721 no .
C4 H5 3.1044 no .
C4 H7 3.2386 no .
C4 H8A 3.0199 no .
C4 H8B 3.0743 no .
C4 H9 2.6940 no .
C5 H7 3.2520 no .
C5 H9 3.4393 no .
C7 H5 3.2360 no .
C7 H8A 2.9542 no .
C7 H8B 2.9295 no .
C8 H7 2.8761 no .
H2A H8A 2.7848 no .
H2A H8B 2.2425 no .
H2B H8A 2.2428 no .
H2B H8B 2.7331 no .
H5 H6 2.3075 no .
H6 H7 2.3665 no .
H7 H8A 3.0346 no .
H7 H8B 2.9703 no .
F1 H2A 3.5744 no 3_755
F1 H2B 2.6249 no 3_655
F1 H2B 3.5200 no 3_755
F1 H7 2.6444 no 1_565
F1 H8A 3.1989 no 1_565
F1 H8A 2.8530 no 3_655
F1 H8B 2.8302 no 1_565
F2 H6 3.4122 no 1_665
F2 H7 2.7304 no 1_565
F3 H5 2.5401 no 1_655
F3 H6 2.8126 no 2_556
F3 H7 3.5882 no 2_556
F4 H6 3.2692 no 1_665
F4 H7 2.6453 no 1_665
F4 H8B 3.4893 no 1_565
F4 H9 2.5907 no 1_655
O1 H2A 2.9168 no 3_755
O1 H2B 2.7019 no 3_755
O1 H8A 2.9760 no 3_655
O1 H8A 2.8120 no 3_755
O1 H8B 2.8640 no 3_755
O1 H9 2.9379 no 1_655
N1 H2A 3.4993 no 1_455
N1 H5 3.5891 no 1_655
N1 H8A 3.2653 no 3_655
N2 H2A 3.0009 no 1_455
N2 H5 3.4870 no 2_556
N2 H6 3.1038 no 2_556
C1 H8A 2.8349 no 3_655
C1 H9 3.4693 no 1_655
C3 H2A 2.7648 no 1_455
C3 H6 3.4737 no 1_655
C3 H8B 3.5770 no 1_455
C4 H2A 2.7692 no 1_455
C4 H5 3.5804 no 1_655
C5 H2A 3.1011 no 1_455
C5 H5 2.9981 no 2_556
C5 H6 3.0557 no 2_556
C6 H2A 3.0944 no 1_455
C6 H5 2.9502 no 2_556
C6 H8B 3.0815 no 1_455
C7 H2A 2.9336 no 1_455
C7 H5 3.3952 no 2_556
C7 H8B 2.9012 no 1_455
C8 H2A 3.5332 no 1_455
C9 H2B 3.5378 no 3_655
C9 H7 3.3872 no 1_565
C9 H8A 3.1587 no 3_655
C10 H7 3.5114 no 1_565
C10 H9 3.5376 no 1_655
H2A F1 3.5744 no 3_745
H2A O1 2.9168 no 3_745
H2A N1 3.4993 no 1_655
H2A N2 3.0009 no 1_655
H2A C3 2.7648 no 1_655
H2A C4 2.7692 no 1_655
H2A C5 3.1011 no 1_655
H2A C6 3.0944 no 1_655
H2A C7 2.9336 no 1_655
H2A C8 3.5332 no 1_655
H2A H7 3.4773 no 1_655
H2A H8A 3.3318 no 1_655
H2B F1 2.6249 no 3_645
H2B F1 3.5200 no 3_745
H2B O1 2.7019 no 3_745
H2B C9 3.5378 no 3_645
H2B H7 3.4217 no 3_655
H2B H8A 3.3192 no 3_655
H2B H8B 3.3867 no 3_755
H2B H9 3.4559 no 3_645
H5 F3 2.5401 no 1_455
H5 N1 3.5891 no 1_455
H5 N2 3.4870 no 2_456
H5 C4 3.5804 no 1_455
H5 C5 2.9981 no 2_456
H5 C6 2.9502 no 2_456
H5 C7 3.3952 no 2_456
H5 H5 3.2381 no 2_456
H5 H5 3.2381 no 2_556
H5 H6 3.1805 no 2_456
H5 H6 2.8911 no 2_556
H6 F2 3.4122 no 1_445
H6 F3 2.8126 no 2_456
H6 F4 3.2692 no 1_445
H6 N2 3.1038 no 2_456
H6 C3 3.4737 no 1_455
H6 C5 3.0557 no 2_456
H6 H5 2.8911 no 2_456
H6 H5 3.1805 no 2_556
H6 H8B 3.1594 no 1_455
H7 F1 2.6444 no 1_545
H7 F2 2.7304 no 1_545
H7 F3 3.5882 no 2_456
H7 F4 2.6453 no 1_445
H7 C9 3.3872 no 1_545
H7 C10 3.5114 no 1_545
H7 H2A 3.4773 no 1_455
H7 H2B 3.4217 no 3_645
H7 H8B 2.8660 no 1_455
H7 H9 3.4073 no 1_545
H8A F1 3.1989 no 1_545
H8A F1 2.8530 no 3_645
H8A O1 2.9760 no 3_645
H8A O1 2.8120 no 3_745
H8A N1 3.2653 no 3_645
H8A C1 2.8349 no 3_645
H8A C9 3.1587 no 3_645
H8A H2A 3.3318 no 1_455
H8A H2B 3.3192 no 3_645
H8A H9 3.2178 no 3_645
H8B F1 2.8302 no 1_545
H8B F4 3.4893 no 1_545
H8B O1 2.8640 no 3_745
H8B C3 3.5770 no 1_655
H8B C6 3.0815 no 1_655
H8B C7 2.9012 no 1_655
H8B H2B 3.3867 no 3_745
H8B H6 3.1594 no 1_655
H8B H7 2.8660 no 1_655
H9 F4 2.5907 no 1_455
H9 O1 2.9379 no 1_455
H9 C1 3.4693 no 1_455
H9 C10 3.5376 no 1_455
H9 H2B 3.4559 no 3_655
H9 H7 3.4073 no 1_565
H9 H8A 3.2178 no 3_655

loop_
_geom_torsion_atom_site_label_1
_geom_torsion_atom_site_label_2
_geom_torsion_atom_site_label_3
_geom_torsion_atom_site_label_4
_geom_torsion
_geom_torsion_publ_flag
C1 N1 C2 C8 -176.5(3) no
C2 N1 C1 O1 -1.9(5) no
C2 N1 C1 C9 175.3(3) no
C1 N1 C4 N2 -0.7(6) no
C1 N1 C4 C3 179.5(3) no
C4 N1 C1 O1 176.1(3) no
C4 N1 C1 C9 -6.7(6) no
C2 N1 C4 N2 177.4(3) no
C2 N1 C4 C3 -2.4(4) no
C4 N1 C2 C8 5.1(4) no
C4 N2 C5 C6 0.2(5) no
C5 N2 C4 N1 179.6(3) no
C5 N2 C4 C3 -0.7(5) no
O1 C1 C9 F1 33.1(5) no
O1 C1 C9 C10 -81.8(4) no
N1 C1 C9 F1 -144.1(3) no
N1 C1 C9 C10 101.0(4) no
N1 C2 C8 C3 -5.6(4) no
C4 C3 C7 C6 0.3(5) no
C7 C3 C4 N1 -179.8(3) no
C7 C3 C4 N2 0.4(6) no
C4 C3 C8 C2 4.5(4) no
C8 C3 C4 N1 -1.5(4) no
C8 C3 C4 N2 178.8(3) no
C7 C3 C8 C2 -177.5(4) no
C8 C3 C7 C6 -177.6(4) no
N2 C5 C6 C7 0.5(6) no
C5 C6 C7 C3 -0.8(5) no
F1 C9 C10 F2 64.4(4) no
F1 C9 C10 F3 -175.2(3) no
F1 C9 C10 F4 -55.1(4) no
C1 C9 C10 F2 -179.5(3) no
C1 C9 C10 F3 -59.2(4) no
C1 C9 C10 F4 60.9(4) no
